data_2002295
loop_
_publ_author_name
'de Beaulieu, D C'
'Mueller-Buschbaum, Hk'

_publ_section_title 'Synthese und Kristallstruktur von Ba V O2.5'
_journal_name_full
;
Monatshefte fuer Chemie und verwandte Teile anderer Wissenschaften
(109,1978-)
;
_journal_page_first 415
_journal_page_last 420
_journal_volume 113
_journal_year 1982
_chemical_formula_structural 'Ba V O2.5'
_chemical_formula_sum 'Ba O2.5 V'
_chemical_name_systematic 'Barium vanadium oxide (1/1/2.5)'
_space_group_IT_number 156
_symmetry_cell_setting trigonal
_symmetry_Int_Tables_number 156
_symmetry_space_group_name_Hall 'P 3 -2"'
_symmetry_space_group_name_H-M 'P 3 m 1'
_cell_angle_alpha 90
_cell_angle_beta 90
_cell_angle_gamma 120
_cell_formula_units_Z 5
_cell_length_a 5.718
_cell_length_b 5.718
_cell_length_c 11.613
_cell_volume 328.8
_refine_ls_R_factor_all 0.063
_cod_database_code 2002295

loop_
_symmetry_equiv_pos_as_xyz
x,y,z
-y,x-y,z
y-x,-x,z
-y,-x,z
x,x-y,z
y-x,y,z

loop_
_atom_site_aniso_label
_atom_site_aniso_U_11
_atom_site_aniso_U_12
_atom_site_aniso_U_13
_atom_site_aniso_U_22
_atom_site_aniso_U_23
_atom_site_aniso_U_33
Ba1 0.0142(7) 0.0071 0. 0.0142(7) 0. 0.0206(13)
Ba2 0.0213(13) 0.0107 0. 0.0213(13) 0. 0.0338(23)
Ba3 0.0156(10) 0.0078 0. 0.0156(10) 0. 0.0685(43)
Ba4 0.0049(10) 0.0025 0. 0.0049(10) 0. 0.0579(33)
Ba5 0.0043(9) 0.0022 0. 0.0049(9) 0. 0.0466(31)

loop_
_atom_site_label
_atom_site_type_symbol
_atom_site_symmetry_multiplicity
_atom_site_Wyckoff_symbol
_atom_site_fract_x
_atom_site_fract_y
_atom_site_fract_z
_atom_site_occupancy
_atom_site_attached_hydrogens
_atom_site_calc_flag
Ba1 Ba2+ 1 a 0. 0. 0. 1. 0 d
Ba2 Ba2+ 1 b 0.3333 0.6667 0.7848(7) 1. 0 d
Ba3 Ba2+ 1 b 0.3333 0.6667 0.4085(10) 1. 0 d
Ba4 Ba2+ 1 c 0.6667 0.3333 0.2191(7) 1. 0 d
Ba5 Ba2+ 1 c 0.6667 0.3333 0.5864(8) 1. 0 d
V1 V3+ 1 a 0. 0. 0.4949(12) 1. 0 d
V2 V3+ 1 b 0.3333 0.6667 0.0862(8) 1. 0 d
V3 V3+ 1 a 0. 0. 0.6938(12) 1. 0 d
V4 V3+ 1 a 0. 0. 0.2753(9) 1. 0 d
V5 V3+ 1 c 0.6667 0.3333 0.8726(10) 1. 0 d
O1 O2- 3 d 0.5070(7) 0.0140(14) 0.0010(25) 0.833 0 d
O2 O2- 3 d 0.1620(39) 0.3240(77) 0.1890(25) 0.833 0 d
O3 O2- 3 d 0.1510(19) 0.3020(38) 0.5990(16) 0.833 0 d
O4 O2- 3 d 0.8350(23) 0.6700(23) 0.7990(16) 0.833 0 d
O5 O2- 3 d 0.8420(57) 0.6840(28) 0.3930(24) 0.833 0 d

loop_
_atom_type_symbol
_atom_type_oxidation_number
Ba2+ 2.000
V3+ 3.000
O2- -2.000
